data_4345740
loop_
_publ_author_name
'Suntrup, Lisa'
'Klenk, Sinja'
'Klein, Johannes'
'Sobottka, Sebastian'
'Sarkar, Biprajit'

_publ_section_title
;
 Gauging Donor/Acceptor Properties and Redox Stability of Chelating
 Click-Derived Triazoles and Triazolylidenes: A Case Study with Rhenium(I)
 Complexes.
;
_journal_issue 10
_journal_name_full 'Inorganic chemistry'
_journal_page_first 5771
_journal_page_last 5783
_journal_paper_doi 10.1021/acs.inorgchem.7b00393
_journal_volume 56
_journal_year 2017
_chemical_formula_sum 'C24 H24 Cl7 N4 O3 Re'
_chemical_formula_weight 850.82
_space_group_crystal_system monoclinic
_space_group_IT_number 14
_space_group_name_Hall '-P 2ybc'
_space_group_name_H-M_alt 'P 1 21/c 1'
_symmetry_space_group_name_Hall '-P 2ybc'
_symmetry_space_group_name_H-M 'P 1 21/c 1'
_atom_sites_solution_hydrogens geom
_audit_creation_method SHELXL-2014/7
_cell_angle_alpha 90
_cell_angle_beta 118.0870(10)
_cell_angle_gamma 90
_cell_formula_units_Z 4
_cell_length_a 20.0575(7)
_cell_length_b 9.3650(3)
_cell_length_c 18.9670(6)
_cell_measurement_reflns_used 7401
_cell_measurement_temperature 100(2)
_cell_measurement_theta_max 30.180
_cell_measurement_theta_min 2.302
_cell_volume 3143.16(18)
_computing_cell_refinement 'APEX2 (Bruker, 2012)'
_computing_data_collection 'APEX2 (Bruker, 2012)'
_computing_data_reduction 'Saint+ (Bruker, 2009)'
_computing_molecular_graphics 'ORTEP 3, version 2.0 (Farrugia, 2012)'
_computing_publication_material 'shelxle (H&#x00FC;bschle, Sheldrick, 2014)'
_computing_structure_refinement 'SHELXL-2014/7 (Sheldrick, 2014)'
_computing_structure_solution 'instrinsic phasing, SHELXT-2014/7'
_diffrn_ambient_temperature 100(2)
_diffrn_measured_fraction_theta_full 0.979
_diffrn_measured_fraction_theta_max 0.929
_diffrn_measurement_device_type 'Bruker Venture D8'
_diffrn_measurement_method 'omega + phi scans'
_diffrn_radiation_type MoK\a
_diffrn_radiation_wavelength 0.71073
_diffrn_reflns_av_R_equivalents 0.0459
_diffrn_reflns_av_unetI/netI 0.0696
_diffrn_reflns_Laue_measured_fraction_full 0.979
_diffrn_reflns_Laue_measured_fraction_max 0.929
_diffrn_reflns_limit_h_max 24
_diffrn_reflns_limit_h_min -28
_diffrn_reflns_limit_k_max 11
_diffrn_reflns_limit_k_min -13
_diffrn_reflns_limit_l_max 26
_diffrn_reflns_limit_l_min -21
_diffrn_reflns_number 20946
_diffrn_reflns_point_group_measured_fraction_full 0.979
_diffrn_reflns_point_group_measured_fraction_max 0.929
_diffrn_reflns_theta_full 25.242
_diffrn_reflns_theta_max 30.180
_diffrn_reflns_theta_min 2.302
_exptl_absorpt_coefficient_mu 4.494
_exptl_absorpt_correction_T_max 0.7460
_exptl_absorpt_correction_T_min 0.4694
_exptl_absorpt_correction_type multi-scan
_exptl_absorpt_process_details 'Blessing, 1995'
_exptl_crystal_colour colourless
_exptl_crystal_density_diffrn 1.798
_exptl_crystal_description block
_exptl_crystal_F_000 1656
_exptl_crystal_size_max 0.400
_exptl_crystal_size_mid 0.340
_exptl_crystal_size_min 0.270
_refine_diff_density_max 1.946
_refine_diff_density_min -2.127
_refine_diff_density_rms 0.200
_refine_ls_extinction_method none
_refine_ls_goodness_of_fit_ref 0.888
_refine_ls_hydrogen_treatment constr
_refine_ls_matrix_type full
_refine_ls_number_parameters 356
_refine_ls_number_reflns 8660
_refine_ls_number_restraints 6
_refine_ls_restrained_S_all 0.889
_refine_ls_R_factor_all 0.0508
_refine_ls_R_factor_gt 0.0392
_refine_ls_shift/su_max 0.001
_refine_ls_shift/su_mean 0.000
_refine_ls_structure_factor_coef Fsqd
_refine_ls_weighting_details 'w=1/[\s^2^(Fo^2^)+(0.1000P)^2^] where P=(Fo^2^+2Fc^2^)/3'
_refine_ls_weighting_scheme calc
_refine_ls_wR_factor_gt 0.1192
_refine_ls_wR_factor_ref 0.1286
_reflns_Friedel_coverage 0.000
_reflns_number_gt 7401
_reflns_number_total 8660
_reflns_threshold_expression 'I > 2\s(I)'
_cod_data_source_file ic7b00393_si_002.cif
_cod_data_source_block bip50_a
_cod_depositor_comments 'Adding full bibliography for 4345740--4345746.cif.'
_cod_database_code 4345740
_shelx_shelxl_version_number 2014/7
_shelx_space_group_comment
;
The symmetry employed for this shelxl refinement is uniquely defined
by the following loop, which should always be used as a source of
symmetry information in preference to the above space-group names.
They are only intended as comments.
;
_shelx_estimated_absorpt_t_min 0.267
_shelx_estimated_absorpt_t_max 0.377

loop_
_space_group_symop_operation_xyz
'x, y, z'
'-x, y+1/2, -z+1/2'
'-x, -y, -z'
'x, -y-1/2, z-1/2'

loop_
_atom_site_label
_atom_site_type_symbol
_atom_site_fract_x
_atom_site_fract_y
_atom_site_fract_z
_atom_site_U_iso_or_equiv
_atom_site_adp_type
_atom_site_occupancy
_atom_site_site_symmetry_order
_atom_site_calc_flag
_atom_site_refinement_flags_posn
_atom_site_refinement_flags_adp
Re1 Re 0.32180(2) 0.48243(2) 0.39150(2) 0.00890(7) Uani 1 1 d . .
C1 C 0.2019(2) 0.8701(5) 0.3596(3) 0.0125(8) Uani 1 1 d . .
H1 H 0.1982 0.9708 0.3528 0.015 Uiso 1 1 calc R U
Cl1 Cl 0.26063(7) 0.50700(13) 0.24494(8) 0.0192(2) Uani 1 1 d . .
N1 N 0.2415(2) 0.6462(4) 0.3785(2) 0.0105(7) Uani 1 1 d . .
N2 N 0.3768(2) 0.6846(4) 0.3911(2) 0.0111(7) Uani 1 1 d . .
N3 N 0.1724(2) 0.6426(4) 0.3702(2) 0.0115(7) Uani 1 1 d . .
C3 C 0.2619(2) 0.7842(5) 0.3729(2) 0.0112(8) Uani 1 1 d . .
N5 N 0.14890(19) 0.7786(4) 0.3585(2) 0.0112(7) Uani 1 1 d . .
C5 C 0.3681(3) 0.9397(5) 0.3820(3) 0.0156(9) Uani 1 1 d . .
H5 H 0.3393 1.0240 0.3749 0.019 Uiso 1 1 calc R U
C4 C 0.3373(2) 0.8080(5) 0.3824(2) 0.0112(8) Uani 1 1 d . .
C6 C 0.4409(3) 0.9491(5) 0.3919(3) 0.0198(10) Uani 1 1 d . .
H6 H 0.4631 1.0393 0.3929 0.024 Uiso 1 1 calc R U
C8 C 0.4473(3) 0.6937(5) 0.3995(3) 0.0149(9) Uani 1 1 d . .
H8 H 0.4748 0.6082 0.4049 0.018 Uiso 1 1 calc R U
C7 C 0.4809(3) 0.8225(5) 0.4004(3) 0.0189(10) Uani 1 1 d . .
H7 H 0.5307 0.8253 0.4067 0.023 Uiso 1 1 calc R U
C9 C 0.0746(2) 0.8143(5) 0.3501(3) 0.0120(8) Uani 1 1 d . .
C10 C 0.0140(2) 0.8308(5) 0.2733(3) 0.0149(9) Uani 1 1 d . .
C11 C -0.0558(2) 0.8656(5) 0.2688(3) 0.0189(10) Uani 1 1 d . .
H11 H -0.0984 0.8800 0.2180 0.023 Uiso 1 1 calc R U
O100 O 0.4510(2) 0.2964(4) 0.3986(2) 0.0242(8) Uani 1 1 d . .
Cl52 Cl 0.34550(9) 0.3222(2) 0.70039(11) 0.0477(4) Uani 1 1 d . .
Cl51 Cl 0.21139(11) 0.3794(2) 0.55074(9) 0.0515(5) Uani 1 1 d . .
Cl50 Cl 0.21040(11) 0.4295(2) 0.69979(10) 0.0512(5) Uani 1 1 d . .
Cl42 Cl 0.63845(10) 0.21217(19) 0.81739(10) 0.0460(4) Uani 1 1 d . .
Cl41 Cl 0.63351(9) 0.4146(3) 0.92977(9) 0.0549(6) Uani 1 1 d . .
Cl40 Cl 0.52870(9) 0.4429(2) 0.76203(9) 0.0433(4) Uani 1 1 d . .
C20 C 0.0184(4) 0.9660(6) 0.1614(4) 0.0311(14) Uani 1 1 d . .
H20A H 0.0293 0.9575 0.1163 0.047 Uiso 1 1 calc R U
H20B H 0.0558 1.0292 0.2019 0.047 Uiso 1 1 calc R U
H20C H -0.0323 1.0059 0.1426 0.047 Uiso 1 1 calc R U
C19 C -0.0383(3) 0.7198(6) 0.1369(3) 0.0241(11) Uani 1 1 d . .
H19A H -0.0882 0.7623 0.1199 0.036 Uiso 1 1 calc R U
H19B H -0.0359 0.6264 0.1612 0.036 Uiso 1 1 calc R U
H19C H -0.0297 0.7081 0.0904 0.036 Uiso 1 1 calc R U
C18 C 0.0225(3) 0.8175(5) 0.1980(3) 0.0165(9) Uani 1 1 d . .
H18 H 0.0731 0.7751 0.2127 0.020 Uiso 1 1 calc R U
C17 C 0.1674(3) 0.9770(5) 0.5274(3) 0.0238(12) Uani 1 1 d . .
H17A H 0.1796 1.0188 0.4875 0.036 Uiso 1 1 calc R U
H17B H 0.2128 0.9756 0.5796 0.036 Uiso 1 1 calc R U
H17C H 0.1282 1.0343 0.5309 0.036 Uiso 1 1 calc R U
C16 C 0.1225(3) 0.7536(7) 0.5658(3) 0.0314(13) Uani 1 1 d . .
H16A H 0.0941 0.8194 0.5819 0.047 Uiso 1 1 calc R U
H16B H 0.1703 0.7283 0.6125 0.047 Uiso 1 1 calc R U
H16C H 0.0926 0.6669 0.5431 0.047 Uiso 1 1 calc R U
C15 C 0.1389(3) 0.8256(6) 0.5030(3) 0.0193(10) Uani 1 1 d . .
H15 H 0.1791 0.7696 0.4985 0.023 Uiso 1 1 calc R U
C14 C 0.0692(3) 0.8301(5) 0.4206(3) 0.0158(9) Uani 1 1 d . .
C13 C -0.0025(3) 0.8604(6) 0.4123(3) 0.0208(10) Uani 1 1 d . .
H13 H -0.0094 0.8679 0.4584 0.025 Uiso 1 1 calc R U
C12 C -0.0636(3) 0.8795(6) 0.3371(3) 0.0208(10) Uani 1 1 d . .
H12 H -0.1116 0.9026 0.3324 0.025 Uiso 1 1 calc R U
C100 C 0.4021(3) 0.3633(5) 0.3955(3) 0.0141(9) Uani 1 1 d . .
O200 O 0.2330(2) 0.2140(4) 0.3888(2) 0.0224(8) Uani 1 1 d . .
C200 C 0.2663(2) 0.3149(5) 0.3892(3) 0.0139(9) Uani 1 1 d . .
O300 O 0.3981(3) 0.4728(5) 0.5730(3) 0.0299(10) Uani 1 1 d . .
C500 C 0.2465(3) 0.3213(7) 0.6502(4) 0.0360(14) Uani 1 1 d . .
H500 H 0.2289 0.2212 0.6495 0.043 Uiso 1 1 calc R U
C400 C 0.6197(3) 0.3908(7) 0.8320(3) 0.0318(13) Uani 1 1 d . .
H400 H 0.6565 0.4533 0.8249 0.038 Uiso 1 1 calc R U
C300 C 0.3697(3) 0.4787(5) 0.5086(3) 0.0155(9) Uani 1 1 d . U

loop_
_atom_site_aniso_label
_atom_site_aniso_U_11
_atom_site_aniso_U_22
_atom_site_aniso_U_33
_atom_site_aniso_U_23
_atom_site_aniso_U_13
_atom_site_aniso_U_12
Re1 0.00708(11) 0.00672(11) 0.01167(10) 0.00047(5) 0.00339(8) 0.00184(5)
C1 0.010(2) 0.009(2) 0.017(2) -0.0018(15) 0.0052(17) -0.0003(15)
Cl1 0.0159(6) 0.0223(6) 0.0172(6) -0.0021(4) 0.0059(5) -0.0016(4)
N1 0.0073(17) 0.0085(17) 0.0155(17) 0.0000(13) 0.0051(14) 0.0007(13)
N2 0.0071(17) 0.0096(18) 0.0121(16) -0.0002(13) 0.0008(14) 0.0010(13)
N3 0.0074(16) 0.0103(18) 0.0137(16) -0.0009(13) 0.0024(14) 0.0020(13)
C3 0.012(2) 0.008(2) 0.0144(19) -0.0015(15) 0.0067(17) -0.0015(15)
N5 0.0050(16) 0.0105(18) 0.0167(17) 0.0011(13) 0.0038(14) 0.0003(13)
C5 0.016(2) 0.007(2) 0.025(2) -0.0006(17) 0.0109(19) -0.0022(17)
C4 0.0093(19) 0.012(2) 0.0116(18) -0.0019(15) 0.0042(16) 0.0009(16)
C6 0.017(2) 0.011(2) 0.035(3) -0.008(2) 0.016(2) -0.0045(18)
C8 0.010(2) 0.015(2) 0.017(2) -0.0013(17) 0.0040(18) 0.0001(17)
C7 0.010(2) 0.020(2) 0.027(2) 0.0001(19) 0.0086(19) -0.0010(17)
C9 0.0077(19) 0.0072(19) 0.020(2) -0.0027(16) 0.0060(17) 0.0036(14)
C10 0.010(2) 0.013(2) 0.020(2) -0.0027(16) 0.0052(17) 0.0016(16)
C11 0.007(2) 0.022(3) 0.021(2) -0.0037(18) 0.0012(18) 0.0037(17)
O100 0.0182(18) 0.0212(19) 0.034(2) -0.0003(16) 0.0127(16) 0.0069(15)
Cl52 0.0301(8) 0.0600(12) 0.0486(9) 0.0211(8) 0.0147(7) -0.0005(7)
Cl51 0.0510(10) 0.0700(13) 0.0236(7) -0.0057(7) 0.0094(7) 0.0004(9)
Cl50 0.0629(12) 0.0581(12) 0.0396(8) 0.0106(8) 0.0299(9) 0.0184(10)
Cl42 0.0510(10) 0.0326(9) 0.0485(9) 0.0058(7) 0.0185(8) 0.0050(7)
Cl41 0.0303(8) 0.1107(18) 0.0209(7) 0.0004(9) 0.0096(6) 0.0207(10)
Cl40 0.0251(7) 0.0757(12) 0.0245(7) 0.0036(8) 0.0081(6) 0.0159(8)
C20 0.051(4) 0.018(3) 0.041(3) -0.004(2) 0.035(3) -0.004(2)
C19 0.026(3) 0.026(3) 0.017(2) -0.005(2) 0.009(2) -0.003(2)
C18 0.011(2) 0.015(2) 0.018(2) -0.0041(17) 0.0025(18) 0.0023(16)
C17 0.021(3) 0.022(3) 0.020(2) -0.0001(19) 0.002(2) 0.0002(19)
C16 0.035(3) 0.037(3) 0.023(2) 0.005(2) 0.015(2) 0.002(2)
C15 0.016(2) 0.023(3) 0.017(2) 0.0012(18) 0.0052(18) 0.0053(18)
C14 0.015(2) 0.015(2) 0.020(2) -0.0014(17) 0.0098(19) 0.0013(17)
C13 0.019(2) 0.021(3) 0.026(2) -0.0028(19) 0.014(2) 0.0018(19)
C12 0.010(2) 0.021(3) 0.032(3) -0.004(2) 0.010(2) 0.0012(17)
C100 0.012(2) 0.013(2) 0.016(2) 0.0017(16) 0.0055(17) 0.0020(16)
O200 0.0246(19) 0.0114(17) 0.0346(19) -0.0025(14) 0.0169(16) -0.0060(14)
C200 0.010(2) 0.015(2) 0.017(2) -0.0023(17) 0.0065(17) 0.0043(16)
O300 0.024(2) 0.040(3) 0.027(2) -0.0063(17) 0.0132(19) 0.0017(17)
C500 0.032(3) 0.029(3) 0.045(3) -0.001(3) 0.016(3) -0.006(2)
C400 0.024(3) 0.052(4) 0.019(2) -0.001(2) 0.009(2) 0.006(3)
C300 0.0140(12) 0.0157(13) 0.0176(12) 0.0032(8) 0.0082(9) 0.0018(8)

loop_
_atom_type_symbol
_atom_type_description
_atom_type_scat_dispersion_real
_atom_type_scat_dispersion_imag
_atom_type_scat_source
C C 0.0033 0.0016 'International Tables Vol C Tables 4.2.6.8 and 6.1.1.4'
H H 0.0000 0.0000 'International Tables Vol C Tables 4.2.6.8 and 6.1.1.4'
N N 0.0061 0.0033 'International Tables Vol C Tables 4.2.6.8 and 6.1.1.4'
O O 0.0106 0.0060 'International Tables Vol C Tables 4.2.6.8 and 6.1.1.4'
Cl Cl 0.1484 0.1585 'International Tables Vol C Tables 4.2.6.8 and 6.1.1.4'
Re Re -1.0185 7.2310 'International Tables Vol C Tables 4.2.6.8 and 6.1.1.4'

loop_
_geom_angle_atom_site_label_1
_geom_angle_atom_site_label_2
_geom_angle_atom_site_label_3
_geom_angle
C200 Re1 C100 89.61(18)
C200 Re1 C300 88.92(19)
C100 Re1 C300 89.4(2)
C200 Re1 N1 100.66(16)
C100 Re1 N1 168.96(17)
C300 Re1 N1 94.79(17)
C200 Re1 N2 175.25(15)
C100 Re1 N2 95.00(16)
C300 Re1 N2 92.27(17)
N1 Re1 N2 74.66(13)
C200 Re1 Cl1 94.33(14)
C100 Re1 Cl1 93.54(14)
C300 Re1 Cl1 175.62(14)
N1 Re1 Cl1 81.74(10)
N2 Re1 Cl1 84.25(10)
N5 C1 C3 104.2(4)
N5 C1 H1 127.9
C3 C1 H1 127.9
N3 N1 C3 110.5(4)
N3 N1 Re1 133.1(3)
C3 N1 Re1 116.3(3)
C8 N2 C4 118.5(4)
C8 N2 Re1 123.7(3)
C4 N2 Re1 117.8(3)
N1 N3 N5 105.3(3)
C1 C3 N1 107.3(4)
C1 C3 C4 134.9(4)
N1 C3 C4 117.7(4)
N3 N5 C1 112.7(4)
N3 N5 C9 119.8(4)
C1 N5 C9 127.4(4)
C4 C5 C6 120.1(5)
C4 C5 H5 119.9
C6 C5 H5 119.9
N2 C4 C5 121.4(4)
N2 C4 C3 113.3(4)
C5 C4 C3 125.3(4)
C5 C6 C7 118.2(5)
C5 C6 H6 120.9
C7 C6 H6 120.9
N2 C8 C7 122.4(4)
N2 C8 H8 118.8
C7 C8 H8 118.8
C8 C7 C6 119.4(4)
C8 C7 H7 120.3
C6 C7 H7 120.3
C10 C9 C14 124.3(4)
C10 C9 N5 118.7(4)
C14 C9 N5 117.0(4)
C9 C10 C11 116.2(4)
C9 C10 C18 122.9(4)
C11 C10 C18 120.8(4)
C12 C11 C10 121.1(4)
C12 C11 H11 119.5
C10 C11 H11 119.5
C18 C20 H20A 109.5
C18 C20 H20B 109.5
H20A C20 H20B 109.5
C18 C20 H20C 109.5
H20A C20 H20C 109.5
H20B C20 H20C 109.5
C18 C19 H19A 109.5
C18 C19 H19B 109.5
H19A C19 H19B 109.5
C18 C19 H19C 109.5
H19A C19 H19C 109.5
H19B C19 H19C 109.5
C10 C18 C19 111.0(4)
C10 C18 C20 110.1(4)
C19 C18 C20 110.2(4)
C10 C18 H18 108.5
C19 C18 H18 108.5
C20 C18 H18 108.5
C15 C17 H17A 109.5
C15 C17 H17B 109.5
H17A C17 H17B 109.5
C15 C17 H17C 109.5
H17A C17 H17C 109.5
H17B C17 H17C 109.5
C15 C16 H16A 109.5
C15 C16 H16B 109.5
H16A C16 H16B 109.5
C15 C16 H16C 109.5
H16A C16 H16C 109.5
H16B C16 H16C 109.5
C17 C15 C14 108.5(4)
C17 C15 C16 111.2(4)
C14 C15 C16 112.3(4)
C17 C15 H15 108.2
C14 C15 H15 108.2
C16 C15 H15 108.2
C9 C14 C13 116.8(4)
C9 C14 C15 122.0(4)
C13 C14 C15 121.1(4)
C12 C13 C14 120.3(5)
C12 C13 H13 119.9
C14 C13 H13 119.9
C11 C12 C13 121.2(4)
C11 C12 H12 119.4
C13 C12 H12 119.4
O100 C100 Re1 177.9(4)
O200 C200 Re1 179.1(4)
Cl52 C500 Cl50 110.7(3)
Cl52 C500 Cl51 111.1(4)
Cl50 C500 Cl51 109.8(4)
Cl52 C500 H500 108.4
Cl50 C500 H500 108.4
Cl51 C500 H500 108.4
Cl40 C400 Cl41 110.9(3)
Cl40 C400 Cl42 111.7(3)
Cl41 C400 Cl42 110.3(3)
Cl40 C400 H400 108.0
Cl41 C400 H400 108.0
Cl42 C400 H400 108.0
O300 C300 Re1 177.1(5)

loop_
_geom_bond_atom_site_label_1
_geom_bond_atom_site_label_2
_geom_bond_distance
Re1 C200 1.913(5)
Re1 C100 1.932(5)
Re1 C300 1.961(5)
Re1 N1 2.153(4)
Re1 N2 2.193(4)
Re1 Cl1 2.4645(13)
C1 N5 1.358(5)
C1 C3 1.370(6)
C1 H1 0.9500
N1 N3 1.318(5)
N1 C3 1.375(6)
N2 C8 1.349(6)
N2 C4 1.366(6)
N3 N5 1.339(5)
C3 C4 1.454(6)
N5 C9 1.461(5)
C5 C4 1.382(6)
C5 C6 1.384(6)
C5 H5 0.9500
C6 C7 1.398(7)
C6 H6 0.9500
C8 C7 1.378(7)
C8 H8 0.9500
C7 H7 0.9500
C9 C10 1.399(6)
C9 C14 1.399(6)
C10 C11 1.400(6)
C10 C18 1.521(6)
C11 C12 1.382(7)
C11 H11 0.9500
O100 C100 1.142(6)
Cl52 C500 1.752(6)
Cl51 C500 1.761(6)
Cl50 C500 1.754(7)
Cl42 C400 1.765(7)
Cl41 C400 1.755(5)
Cl40 C400 1.746(6)
C20 C18 1.539(7)
C20 H20A 0.9800
C20 H20B 0.9800
C20 H20C 0.9800
C19 C18 1.528(6)
C19 H19A 0.9800
C19 H19B 0.9800
C19 H19C 0.9800
C18 H18 1.0000
C17 C15 1.517(7)
C17 H17A 0.9800
C17 H17B 0.9800
C17 H17C 0.9800
C16 C15 1.533(7)
C16 H16A 0.9800
C16 H16B 0.9800
C16 H16C 0.9800
C15 C14 1.530(6)
C15 H15 1.0000
C14 C13 1.401(6)
C13 C12 1.387(7)
C13 H13 0.9500
C12 H12 0.9500
O200 C200 1.155(6)
O300 C300 1.080(7)
C500 H500 1.0000
C400 H400 1.0000
